data_4084069
loop_
_publ_author_name
'Bigler, Raphael'
'Otth, Elisabeth'
'Mezzetti, Antonio'

_publ_section_title
;
 Chiral Macrocyclic N2P2Ligands and Iron(II): A Marriage of Interest
;
_journal_issue 15
_journal_name_full Organometallics
_journal_page_first 4086
_journal_paper_doi 10.1021/om5005989
_journal_volume 33
_journal_year 2014
_chemical_absolute_configuration rmad
_chemical_formula_sum 'C43 H37 Cl3 N2 P2'
_chemical_formula_weight 750.04
_chemical_melting_point ?
_chemical_name_common 1b
_chemical_name_systematic
; 
 ? 
;
_space_group_IT_number 19
_symmetry_cell_setting orthorhombic
_symmetry_space_group_name_Hall 'P 2ac 2ab'
_symmetry_space_group_name_H-M 'P 21 21 21'
_atom_sites_solution_hydrogens geom
_atom_sites_solution_primary direct
_atom_sites_solution_secondary difmap
_audit_creation_method SHELXL-97
_cell_angle_alpha 90.00
_cell_angle_beta 90.00
_cell_angle_gamma 90.00
_cell_formula_units_Z 4
_cell_length_a 14.020(2)
_cell_length_b 15.516(2)
_cell_length_c 17.188(3)
_cell_measurement_reflns_used 9947
_cell_measurement_temperature 100(2)
_cell_measurement_theta_max 30.75
_cell_measurement_theta_min 2.29
_cell_volume 3739.0(10)
_computing_cell_refinement 'Bruker SAINT'
_computing_data_collection 'Bruker APEX2'
_computing_data_reduction 'Bruker SAINT'
_computing_molecular_graphics 'Bruker SHELXTL'
_computing_publication_material 'Bruker SHELXTL'
_computing_structure_refinement 'SHELXL-97 (Sheldrick, 2008)'
_computing_structure_solution 'SHELXS-97 (Sheldrick, 2008)'
_diffrn_ambient_temperature 100(2)
_diffrn_measured_fraction_theta_full 1.000
_diffrn_measured_fraction_theta_max 1.000
_diffrn_measurement_device_type 'Bruker APEX-II CCD'
_diffrn_measurement_method '\f and \w scans'
_diffrn_radiation_monochromator graphite
_diffrn_radiation_source 'fine-focus sealed tube'
_diffrn_radiation_type MoK\a
_diffrn_radiation_wavelength 0.71073
_diffrn_reflns_av_R_equivalents 0.0357
_diffrn_reflns_av_sigmaI/netI 0.0237
_diffrn_reflns_limit_h_max 19
_diffrn_reflns_limit_h_min -19
_diffrn_reflns_limit_k_max 21
_diffrn_reflns_limit_k_min -21
_diffrn_reflns_limit_l_max 23
_diffrn_reflns_limit_l_min -23
_diffrn_reflns_number 55505
_diffrn_reflns_theta_full 29.58
_diffrn_reflns_theta_max 29.58
_diffrn_reflns_theta_min 1.77
_diffrn_standards_number 0
_exptl_absorpt_coefficient_mu 0.365
_exptl_absorpt_correction_T_max 0.8217
_exptl_absorpt_correction_T_min 0.8173
_exptl_absorpt_correction_type empirical
_exptl_absorpt_process_details SADABS-2004/1
_exptl_crystal_colour colourless
_exptl_crystal_density_diffrn 1.332
_exptl_crystal_density_meas ?
_exptl_crystal_density_method 'not measured'
_exptl_crystal_description polyhedron
_exptl_crystal_F_000 1560
_exptl_crystal_size_max 0.58
_exptl_crystal_size_mid 0.57
_exptl_crystal_size_min 0.56
_refine_diff_density_max 0.285
_refine_diff_density_min -0.179
_refine_diff_density_rms 0.039
_refine_ls_abs_structure_details 'Flack H D (1983), Acta Cryst. A39, 876-881'
_refine_ls_abs_structure_Flack -0.01(3)
_refine_ls_extinction_method none
_refine_ls_goodness_of_fit_ref 1.034
_refine_ls_hydrogen_treatment constr
_refine_ls_matrix_type full
_refine_ls_number_parameters 451
_refine_ls_number_reflns 10495
_refine_ls_number_restraints 0
_refine_ls_restrained_S_all 1.034
_refine_ls_R_factor_all 0.0277
_refine_ls_R_factor_gt 0.0256
_refine_ls_shift/su_max 0.002
_refine_ls_shift/su_mean 0.000
_refine_ls_structure_factor_coef Fsqd
_refine_ls_weighting_details 'calc w=1/[\s^2^(Fo^2^)+(0.0389P)^2^+0.6106P] where P=(Fo^2^+2Fc^2^)/3'
_refine_ls_weighting_scheme calc
_refine_ls_wR_factor_gt 0.0670
_refine_ls_wR_factor_ref 0.0686
_reflns_number_gt 10047
_reflns_number_total 10495
_reflns_threshold_expression >2sigma(I)
_cod_data_source_file om5005989_si_002.cif
_cod_data_source_block macrocyle_1b
_cod_depositor_comments
;
The following automatic conversions were performed:

'_chemical_melting_point' value 'not measured' was changed to '?' -
the value is undefined or not given.

Automatic conversion script
Id: cif_fix_values 2281 2013-09-26 08:29:07Z andrius 

 Adding full bibliography for 4084068--4084074.cif.

The following automatic conversions were performed:

'_exptl_crystal_density_meas' value 'not measured' was changed to '?'
- the value is perceived as not measured.

Automatic conversion script
Id: cif_fix_values 3008 2015-01-20 13:52:24Z robertas 
;
_cod_original_cell_volume 3738.9(10)
_cod_original_sg_symbol_H-M P2(1)2(1)2(1)
_cod_database_code 4084069

loop_
_symmetry_equiv_pos_as_xyz
'x, y, z'
'x+1/2, -y+1/2, -z'
'-x, y+1/2, -z+1/2'
'-x+1/2, -y, z+1/2'

loop_
_atom_site_label
_atom_site_type_symbol
_atom_site_fract_x
_atom_site_fract_y
_atom_site_fract_z
_atom_site_U_iso_or_equiv
_atom_site_adp_type
_atom_site_occupancy
_atom_site_symmetry_multiplicity
_atom_site_calc_flag
_atom_site_refinement_flags
P1 P 0.51002(2) 0.476721(18) 0.762727(16) 0.01625(6) Uani 1 1 d .
P2 P 0.75714(2) 0.654058(18) 0.801943(17) 0.01650(6) Uani 1 1 d .
N1 N 0.62405(7) 0.39818(6) 0.88242(6) 0.01782(18) Uani 1 1 d .
N2 N 0.76384(7) 0.52507(6) 0.93106(6) 0.01792(18) Uani 1 1 d .
C1 C 0.62834(9) 0.32649(7) 0.84649(7) 0.0194(2) Uani 1 1 d .
H1B H 0.6556 0.2790 0.8734 0.023 Uiso 1 1 calc R
C2 C 0.59437(8) 0.31140(7) 0.76671(7) 0.0183(2) Uani 1 1 d .
C3 C 0.61533(9) 0.23006(7) 0.73550(7) 0.0207(2) Uani 1 1 d .
H3A H 0.6522 0.1906 0.7652 0.025 Uiso 1 1 calc R
C4 C 0.58347(9) 0.20594(8) 0.66249(7) 0.0221(2) Uani 1 1 d .
H4A H 0.5990 0.1508 0.6421 0.027 Uiso 1 1 calc R
C5 C 0.52857(9) 0.26302(8) 0.61933(7) 0.0223(2) Uani 1 1 d .
H5A H 0.5055 0.2467 0.5695 0.027 Uiso 1 1 calc R
C6 C 0.50737(9) 0.34419(7) 0.64925(7) 0.0197(2) Uani 1 1 d .
H6A H 0.4700 0.3828 0.6191 0.024 Uiso 1 1 calc R
C7 C 0.53959(8) 0.37043(7) 0.72243(7) 0.0170(2) Uani 1 1 d .
C8 C 0.43248(8) 0.52288(7) 0.68694(6) 0.0176(2) Uani 1 1 d .
C9 C 0.33417(8) 0.51414(8) 0.70059(7) 0.0206(2) Uani 1 1 d .
H9A H 0.3128 0.4822 0.7444 0.025 Uiso 1 1 calc R
C10 C 0.26743(9) 0.55154(8) 0.65093(8) 0.0250(2) Uani 1 1 d .
H10A H 0.2012 0.5440 0.6605 0.030 Uiso 1 1 calc R
C11 C 0.29761(10) 0.59976(8) 0.58758(8) 0.0258(3) Uani 1 1 d .
H11A H 0.2522 0.6262 0.5542 0.031 Uiso 1 1 calc R
C12 C 0.39460(11) 0.60911(8) 0.57322(7) 0.0255(3) Uani 1 1 d .
H12A H 0.4156 0.6417 0.5297 0.031 Uiso 1 1 calc R
C13 C 0.46117(9) 0.57077(8) 0.62254(7) 0.0220(2) Uani 1 1 d .
H13A H 0.5273 0.5774 0.6120 0.026 Uiso 1 1 calc R
C14 C 0.62704(8) 0.53007(7) 0.74692(6) 0.0179(2) Uani 1 1 d .
H14A H 0.6792 0.4882 0.7558 0.021 Uiso 1 1 calc R
H14B H 0.6314 0.5509 0.6926 0.021 Uiso 1 1 calc R
C15 C 0.63721(8) 0.60565(7) 0.80292(7) 0.0178(2) Uani 1 1 d .
H15A H 0.6227 0.5856 0.8563 0.021 Uiso 1 1 calc R
H15B H 0.5898 0.6504 0.7891 0.021 Uiso 1 1 calc R
C16 C 0.74609(9) 0.73914(7) 0.72783(7) 0.0196(2) Uani 1 1 d .
C17 C 0.66209(10) 0.76437(8) 0.69095(8) 0.0245(2) Uani 1 1 d .
H17A H 0.6041 0.7355 0.7026 0.029 Uiso 1 1 calc R
C18 C 0.66223(12) 0.83156(9) 0.63710(8) 0.0314(3) Uani 1 1 d .
H18A H 0.6045 0.8483 0.6125 0.038 Uiso 1 1 calc R
C19 C 0.74656(13) 0.87408(9) 0.61944(8) 0.0343(3) Uani 1 1 d .
H19A H 0.7462 0.9205 0.5834 0.041 Uiso 1 1 calc R
C20 C 0.83108(12) 0.84895(10) 0.65420(9) 0.0354(3) Uani 1 1 d .
H20A H 0.8890 0.8775 0.6416 0.043 Uiso 1 1 calc R
C21 C 0.83082(10) 0.78164(9) 0.70783(8) 0.0282(3) Uani 1 1 d .
H21A H 0.8891 0.7642 0.7313 0.034 Uiso 1 1 calc R
C22 C 0.74793(8) 0.71753(7) 0.89247(6) 0.0166(2) Uani 1 1 d .
C23 C 0.73654(8) 0.80714(7) 0.89000(7) 0.0191(2) Uani 1 1 d .
H23A H 0.7337 0.8353 0.8410 0.023 Uiso 1 1 calc R
C24 C 0.72922(8) 0.85603(7) 0.95768(7) 0.0213(2) Uani 1 1 d .
H24A H 0.7208 0.9167 0.9542 0.026 Uiso 1 1 calc R
C25 C 0.73409(9) 0.81715(8) 1.02985(7) 0.0221(2) Uani 1 1 d .
H25A H 0.7291 0.8505 1.0760 0.026 Uiso 1 1 calc R
C26 C 0.74636(9) 0.72847(8) 1.03368(7) 0.0211(2) Uani 1 1 d .
H26A H 0.7504 0.7015 1.0832 0.025 Uiso 1 1 calc R
C27 C 0.75299(8) 0.67779(7) 0.96661(7) 0.0176(2) Uani 1 1 d .
C28 C 0.76406(8) 0.58475(7) 0.98176(7) 0.0187(2) Uani 1 1 d .
H28A H 0.7721 0.5678 1.0345 0.022 Uiso 1 1 calc R
C29 C 0.76544(8) 0.43781(7) 0.96265(7) 0.0174(2) Uani 1 1 d .
H29A H 0.7872 0.4411 1.0180 0.021 Uiso 1 1 calc R
C30 C 0.66152(8) 0.39929(7) 0.96169(7) 0.0176(2) Uani 1 1 d .
H30A H 0.6648 0.3385 0.9808 0.021 Uiso 1 1 calc R
C31 C 0.83129(8) 0.37738(7) 0.91956(7) 0.0197(2) Uani 1 1 d .
C32 C 0.86795(9) 0.30667(8) 0.96040(9) 0.0264(3) Uani 1 1 d .
H32A H 0.8578 0.3022 1.0149 0.032 Uiso 1 1 calc R
C33 C 0.91905(11) 0.24287(9) 0.92174(10) 0.0343(3) Uani 1 1 d .
H33A H 0.9438 0.1951 0.9498 0.041 Uiso 1 1 calc R
C34 C 0.93367(11) 0.24916(9) 0.84254(11) 0.0375(4) Uani 1 1 d .
H34A H 0.9669 0.2048 0.8158 0.045 Uiso 1 1 calc R
C35 C 0.89995(11) 0.32018(10) 0.80197(9) 0.0344(3) Uani 1 1 d .
H35A H 0.9114 0.3249 0.7477 0.041 Uiso 1 1 calc R
C36 C 0.84931(9) 0.38474(9) 0.84055(8) 0.0245(2) Uani 1 1 d .
H36A H 0.8272 0.4337 0.8127 0.029 Uiso 1 1 calc R
C37 C 0.59750(8) 0.44980(8) 1.01621(7) 0.0191(2) Uani 1 1 d .
C38 C 0.52592(9) 0.50439(8) 0.98934(8) 0.0235(2) Uani 1 1 d .
H38A H 0.5136 0.5085 0.9351 0.028 Uiso 1 1 calc R
C39 C 0.47223(10) 0.55309(9) 1.04177(9) 0.0302(3) Uani 1 1 d .
H39A H 0.4238 0.5905 1.0230 0.036 Uiso 1 1 calc R
C40 C 0.48935(11) 0.54708(10) 1.12130(8) 0.0324(3) Uani 1 1 d .
H40A H 0.4529 0.5805 1.1568 0.039 Uiso 1 1 calc R
C41 C 0.55993(11) 0.49210(10) 1.14851(8) 0.0307(3) Uani 1 1 d .
H41A H 0.5720 0.4880 1.2028 0.037 Uiso 1 1 calc R
C42 C 0.61313(10) 0.44297(9) 1.09641(7) 0.0246(2) Uani 1 1 d .
H42A H 0.6604 0.4045 1.1154 0.029 Uiso 1 1 calc R
C1S C 0.49969(10) 0.39746(9) 0.37323(7) 0.0266(3) Uani 1 1 d .
H1SA H 0.5629 0.4136 0.3505 0.032 Uiso 1 1 calc R
Cl1 Cl 0.40942(3) 0.42468(3) 0.30583(2) 0.03921(9) Uani 1 1 d .
Cl2 Cl 0.48315(3) 0.45623(2) 0.45959(2) 0.03174(7) Uani 1 1 d .
Cl3 Cl 0.49906(2) 0.28569(2) 0.39090(2) 0.02960(7) Uani 1 1 d .

loop_
_atom_site_aniso_label
_atom_site_aniso_U_11
_atom_site_aniso_U_22
_atom_site_aniso_U_33
_atom_site_aniso_U_23
_atom_site_aniso_U_13
_atom_site_aniso_U_12
P1 0.01618(12) 0.01489(12) 0.01769(12) 0.00023(10) -0.00176(10) -0.00052(10)
P2 0.01479(12) 0.01491(12) 0.01980(13) -0.00070(10) 0.00066(11) -0.00031(10)
N1 0.0159(4) 0.0181(4) 0.0195(4) 0.0024(4) -0.0020(4) -0.0004(4)
N2 0.0157(4) 0.0158(4) 0.0222(4) 0.0032(3) -0.0005(4) 0.0001(3)
C1 0.0195(5) 0.0160(5) 0.0227(5) 0.0038(4) -0.0018(4) -0.0009(4)
C2 0.0182(5) 0.0159(5) 0.0208(5) 0.0010(4) -0.0007(4) -0.0032(4)
C3 0.0213(5) 0.0159(5) 0.0247(5) 0.0020(4) 0.0003(4) -0.0006(4)
C4 0.0239(6) 0.0167(5) 0.0259(6) -0.0021(4) 0.0053(5) -0.0020(4)
C5 0.0257(6) 0.0200(5) 0.0212(5) -0.0027(4) 0.0018(5) -0.0033(5)
C6 0.0205(5) 0.0181(5) 0.0206(5) 0.0014(4) -0.0002(4) -0.0020(4)
C7 0.0155(5) 0.0151(5) 0.0205(5) 0.0001(4) 0.0013(4) -0.0020(4)
C8 0.0202(5) 0.0145(4) 0.0181(5) -0.0018(4) -0.0038(4) 0.0011(4)
C9 0.0204(5) 0.0187(5) 0.0227(5) -0.0025(4) -0.0026(4) -0.0005(4)
C10 0.0207(6) 0.0254(6) 0.0289(6) -0.0062(5) -0.0055(5) 0.0038(5)
C11 0.0324(7) 0.0226(5) 0.0226(6) -0.0052(5) -0.0099(5) 0.0094(5)
C12 0.0359(7) 0.0207(5) 0.0199(5) 0.0007(4) -0.0026(5) 0.0058(5)
C13 0.0245(6) 0.0209(5) 0.0206(5) 0.0003(4) -0.0001(4) 0.0009(4)
C14 0.0171(5) 0.0165(5) 0.0200(5) -0.0012(4) -0.0004(4) -0.0014(4)
C15 0.0156(5) 0.0165(5) 0.0213(5) -0.0013(4) 0.0005(4) -0.0016(4)
C16 0.0229(5) 0.0172(5) 0.0188(5) -0.0008(4) 0.0032(5) -0.0004(4)
C17 0.0282(6) 0.0231(6) 0.0222(6) -0.0017(5) -0.0006(5) 0.0028(5)
C18 0.0448(8) 0.0290(7) 0.0203(6) -0.0011(5) -0.0043(6) 0.0111(6)
C19 0.0594(10) 0.0232(6) 0.0203(6) 0.0031(5) 0.0078(6) 0.0054(6)
C20 0.0453(8) 0.0282(7) 0.0327(7) 0.0057(6) 0.0128(6) -0.0060(6)
C21 0.0268(6) 0.0286(6) 0.0291(7) 0.0049(5) 0.0050(5) -0.0029(5)
C22 0.0123(4) 0.0162(5) 0.0214(5) -0.0010(4) 0.0004(4) -0.0009(4)
C23 0.0165(5) 0.0173(5) 0.0236(5) 0.0003(4) -0.0002(4) -0.0005(4)
C24 0.0187(5) 0.0161(5) 0.0292(6) -0.0028(4) -0.0015(5) 0.0009(4)
C25 0.0212(5) 0.0205(5) 0.0245(6) -0.0064(4) 0.0012(5) 0.0000(4)
C26 0.0199(5) 0.0216(5) 0.0217(5) 0.0000(4) 0.0002(5) -0.0003(4)
C27 0.0142(5) 0.0161(5) 0.0226(5) 0.0002(4) -0.0004(4) -0.0007(4)
C28 0.0182(5) 0.0177(5) 0.0201(5) 0.0020(4) 0.0002(4) -0.0011(4)
C29 0.0176(5) 0.0153(5) 0.0195(5) 0.0017(4) -0.0026(4) 0.0005(4)
C30 0.0179(5) 0.0165(5) 0.0184(5) 0.0035(4) -0.0018(4) -0.0004(4)
C31 0.0148(5) 0.0169(5) 0.0275(6) 0.0001(4) -0.0025(4) -0.0006(4)
C32 0.0219(6) 0.0209(5) 0.0364(7) 0.0049(5) -0.0026(5) 0.0020(5)
C33 0.0247(6) 0.0198(6) 0.0585(9) 0.0039(6) 0.0023(6) 0.0039(5)
C34 0.0254(7) 0.0256(6) 0.0615(10) -0.0104(7) 0.0127(7) 0.0011(5)
C35 0.0287(7) 0.0367(7) 0.0378(7) -0.0081(6) 0.0111(6) 0.0001(6)
C36 0.0201(5) 0.0264(6) 0.0270(6) -0.0011(5) 0.0016(5) 0.0010(5)
C37 0.0181(5) 0.0194(5) 0.0200(5) 0.0020(4) 0.0016(4) -0.0028(4)
C38 0.0207(6) 0.0262(6) 0.0236(5) 0.0028(5) 0.0020(5) 0.0003(5)
C39 0.0245(6) 0.0329(7) 0.0333(7) -0.0004(6) 0.0058(5) 0.0034(5)
C40 0.0305(7) 0.0364(7) 0.0303(6) -0.0066(6) 0.0115(6) -0.0026(6)
C41 0.0318(7) 0.0395(8) 0.0209(6) -0.0009(5) 0.0052(5) -0.0082(6)
C42 0.0250(6) 0.0285(6) 0.0201(5) 0.0040(5) 0.0000(5) -0.0024(5)
C1S 0.0248(6) 0.0309(6) 0.0241(6) 0.0019(5) 0.0066(5) 0.0021(5)
Cl1 0.03953(19) 0.0518(2) 0.02633(16) 0.00982(15) 0.00231(14) 0.01135(17)
Cl2 0.03057(16) 0.03428(16) 0.03038(15) -0.00613(13) 0.00830(13) -0.00574(13)
Cl3 0.02565(15) 0.02965(15) 0.03350(15) -0.00057(12) 0.00198(13) 0.00335(12)

loop_
_atom_type_symbol
_atom_type_description
_atom_type_scat_dispersion_real
_atom_type_scat_dispersion_imag
_atom_type_scat_source
C C 0.0033 0.0016 'International Tables Vol C Tables 4.2.6.8 and 6.1.1.4'
H H 0.0000 0.0000 'International Tables Vol C Tables 4.2.6.8 and 6.1.1.4'
N N 0.0061 0.0033 'International Tables Vol C Tables 4.2.6.8 and 6.1.1.4'
P P 0.1023 0.0942 'International Tables Vol C Tables 4.2.6.8 and 6.1.1.4'
Cl Cl 0.1484 0.1585 'International Tables Vol C Tables 4.2.6.8 and 6.1.1.4'

loop_
_geom_angle_atom_site_label_1
_geom_angle_atom_site_label_2
_geom_angle_atom_site_label_3
_geom_angle
C7 P1 C8 102.46(5)
C7 P1 C14 98.38(5)
C8 P1 C14 104.16(5)
C16 P2 C15 102.83(6)
C16 P2 C22 101.23(5)
C15 P2 C22 98.40(5)
C1 N1 C30 116.46(10)
C28 N2 C29 114.88(10)
N1 C1 C2 125.16(11)
N1 C1 H1B 117.4
C2 C1 H1B 117.4
C3 C2 C7 119.33(11)
C3 C2 C1 115.60(11)
C7 C2 C1 124.99(11)
C4 C3 C2 121.51(11)
C4 C3 H3A 119.2
C2 C3 H3A 119.2
C3 C4 C5 119.41(11)
C3 C4 H4A 120.3
C5 C4 H4A 120.3
C4 C5 C6 119.87(11)
C4 C5 H5A 120.1
C6 C5 H5A 120.1
C5 C6 C7 121.80(11)
C5 C6 H6A 119.1
C7 C6 H6A 119.1
C6 C7 C2 118.06(10)
C6 C7 P1 121.89(9)
C2 C7 P1 120.03(9)
C13 C8 C9 117.89(11)
C13 C8 P1 126.82(9)
C9 C8 P1 115.06(9)
C10 C9 C8 121.10(12)
C10 C9 H9A 119.5
C8 C9 H9A 119.5
C11 C10 C9 120.04(12)
C11 C10 H10A 120.0
C9 C10 H10A 120.0
C10 C11 C12 119.62(12)
C10 C11 H11A 120.2
C12 C11 H11A 120.2
C11 C12 C13 120.17(12)
C11 C12 H12A 119.9
C13 C12 H12A 119.9
C8 C13 C12 121.17(12)
C8 C13 H13A 119.4
C12 C13 H13A 119.4
C15 C14 P1 109.46(8)
C15 C14 H14A 109.8
P1 C14 H14A 109.8
C15 C14 H14B 109.8
P1 C14 H14B 109.8
H14A C14 H14B 108.2
C14 C15 P2 113.17(8)
C14 C15 H15A 108.9
P2 C15 H15A 108.9
C14 C15 H15B 108.9
P2 C15 H15B 108.9
H15A C15 H15B 107.8
C17 C16 C21 118.20(11)
C17 C16 P2 125.96(10)
C21 C16 P2 115.84(10)
C16 C17 C18 120.72(13)
C16 C17 H17A 119.6
C18 C17 H17A 119.6
C19 C18 C17 120.13(14)
C19 C18 H18A 119.9
C17 C18 H18A 119.9
C20 C19 C18 120.10(13)
C20 C19 H19A 119.9
C18 C19 H19A 119.9
C19 C20 C21 119.66(14)
C19 C20 H20A 120.2
C21 C20 H20A 120.2
C20 C21 C16 121.15(13)
C20 C21 H21A 119.4
C16 C21 H21A 119.4
C23 C22 C27 117.70(10)
C23 C22 P2 120.81(9)
C27 C22 P2 121.49(8)
C24 C23 C22 121.61(11)
C24 C23 H23A 119.2
C22 C23 H23A 119.2
C25 C24 C23 120.58(11)
C25 C24 H24A 119.7
C23 C24 H24A 119.7
C24 C25 C26 118.79(11)
C24 C25 H25A 120.6
C26 C25 H25A 120.6
C25 C26 C27 121.77(11)
C25 C26 H26A 119.1
C27 C26 H26A 119.1
C26 C27 C22 119.55(10)
C26 C27 C28 114.32(10)
C22 C27 C28 126.13(10)
N2 C28 C27 126.26(11)
N2 C28 H28A 116.9
C27 C28 H28A 116.9
N2 C29 C31 113.77(10)
N2 C29 C30 109.52(9)
C31 C29 C30 108.95(9)
N2 C29 H29A 108.1
C31 C29 H29A 108.1
C30 C29 H29A 108.1
N1 C30 C37 111.71(10)
N1 C30 C29 110.30(9)
C37 C30 C29 110.19(9)
N1 C30 H30A 108.2
C37 C30 H30A 108.2
C29 C30 H30A 108.2
C36 C31 C32 119.27(12)
C36 C31 C29 122.74(11)
C32 C31 C29 117.71(11)
C33 C32 C31 120.48(14)
C33 C32 H32A 119.8
C31 C32 H32A 119.8
C34 C33 C32 119.82(13)
C34 C33 H33A 120.1
C32 C33 H33A 120.1
C33 C34 C35 120.10(13)
C33 C34 H34A 120.0
C35 C34 H34A 120.0
C34 C35 C36 120.32(14)
C34 C35 H35A 119.8
C36 C35 H35A 119.8
C31 C36 C35 119.94(13)
C31 C36 H36A 120.0
C35 C36 H36A 120.0
C38 C37 C42 119.06(12)
C38 C37 C30 122.43(11)
C42 C37 C30 118.48(11)
C37 C38 C39 120.25(12)
C37 C38 H38A 119.9
C39 C38 H38A 119.9
C40 C39 C38 120.33(13)
C40 C39 H39A 119.8
C38 C39 H39A 119.8
C41 C40 C39 119.70(13)
C41 C40 H40A 120.1
C39 C40 H40A 120.1
C40 C41 C42 120.11(13)
C40 C41 H41A 119.9
C42 C41 H41A 119.9
C41 C42 C37 120.53(13)
C41 C42 H42A 119.7
C37 C42 H42A 119.7
Cl2 C1S Cl3 111.39(7)
Cl2 C1S Cl1 109.59(7)
Cl3 C1S Cl1 110.18(8)
Cl2 C1S H1SA 108.5
Cl3 C1S H1SA 108.5
Cl1 C1S H1SA 108.5

loop_
_geom_bond_atom_site_label_1
_geom_bond_atom_site_label_2
_geom_bond_distance
P1 C7 1.8362(12)
P1 C8 1.8416(12)
P1 C14 1.8575(12)
P2 C16 1.8410(12)
P2 C15 1.8415(12)
P2 C22 1.8459(12)
N1 C1 1.2736(15)
N1 C30 1.4604(15)
N2 C28 1.2715(15)
N2 C29 1.4590(14)
C1 C2 1.4705(17)
C1 H1B 0.9500
C2 C3 1.4023(16)
C2 C7 1.4169(16)
C3 C4 1.3837(17)
C3 H3A 0.9500
C4 C5 1.3882(18)
C4 H4A 0.9500
C5 C6 1.3925(16)
C5 H5A 0.9500
C6 C7 1.3972(16)
C6 H6A 0.9500
C8 C13 1.3925(16)
C8 C9 1.4047(17)
C9 C10 1.3931(17)
C9 H9A 0.9500
C10 C11 1.387(2)
C10 H10A 0.9500
C11 C12 1.390(2)
C11 H11A 0.9500
C12 C13 1.3941(18)
C12 H12A 0.9500
C13 H13A 0.9500
C14 C15 1.5239(15)
C14 H14A 0.9900
C14 H14B 0.9900
C15 H15A 0.9900
C15 H15B 0.9900
C16 C17 1.3936(18)
C16 C21 1.4014(17)
C17 C18 1.3942(19)
C17 H17A 0.9500
C18 C19 1.388(2)
C18 H18A 0.9500
C19 C20 1.383(2)
C19 H19A 0.9500
C20 C21 1.3931(19)
C20 H20A 0.9500
C21 H21A 0.9500
C22 C23 1.4002(15)
C22 C27 1.4175(16)
C23 C24 1.3924(17)
C23 H23A 0.9500
C24 C25 1.3811(18)
C24 H24A 0.9500
C25 C26 1.3881(17)
C25 H25A 0.9500
C26 C27 1.3985(16)
C26 H26A 0.9500
C27 C28 1.4751(15)
C28 H28A 0.9500
C29 C31 1.5101(16)
C29 C30 1.5748(16)
C29 H29A 1.0000
C30 C37 1.5159(16)
C30 H30A 1.0000
C31 C36 1.3860(18)
C31 C32 1.4002(17)
C32 C33 1.3909(19)
C32 H32A 0.9500
C33 C34 1.380(3)
C33 H33A 0.9500
C34 C35 1.387(2)
C34 H34A 0.9500
C35 C36 1.3954(19)
C35 H35A 0.9500
C36 H36A 0.9500
C37 C38 1.3920(17)
C37 C42 1.3997(17)
C38 C39 1.3963(18)
C38 H38A 0.9500
C39 C40 1.391(2)
C39 H39A 0.9500
C40 C41 1.388(2)
C40 H40A 0.9500
C41 C42 1.393(2)
C41 H41A 0.9500
C42 H42A 0.9500
C1S Cl2 1.7575(14)
C1S Cl3 1.7607(14)
C1S Cl1 1.7669(14)
C1S H1SA 1.0000

loop_
_geom_torsion_atom_site_label_1
_geom_torsion_atom_site_label_2
_geom_torsion_atom_site_label_3
_geom_torsion_atom_site_label_4
_geom_torsion
C30 N1 C1 C2 179.73(11)
N1 C1 C2 C3 173.41(12)
N1 C1 C2 C7 -9.77(19)
C7 C2 C3 C4 -0.22(18)
C1 C2 C3 C4 176.80(11)
C2 C3 C4 C5 -0.74(18)
C3 C4 C5 C6 0.98(18)
C4 C5 C6 C7 -0.27(18)
C5 C6 C7 C2 -0.68(17)
C5 C6 C7 P1 -178.94(9)
C3 C2 C7 C6 0.91(16)
C1 C2 C7 C6 -175.80(11)
C3 C2 C7 P1 179.20(9)
C1 C2 C7 P1 2.49(16)
C8 P1 C7 C6 2.36(11)
C14 P1 C7 C6 -104.25(10)
C8 P1 C7 C2 -175.87(9)
C14 P1 C7 C2 77.53(10)
C7 P1 C8 C13 -88.90(11)
C14 P1 C8 C13 13.20(12)
C7 P1 C8 C9 96.92(9)
C14 P1 C8 C9 -160.98(9)
C13 C8 C9 C10 0.56(17)
P1 C8 C9 C10 175.29(9)
C8 C9 C10 C11 -1.26(19)
C9 C10 C11 C12 1.21(19)
C10 C11 C12 C13 -0.47(19)
C9 C8 C13 C12 0.19(17)
P1 C8 C13 C12 -173.85(9)
C11 C12 C13 C8 -0.23(19)
C7 P1 C14 C15 -157.18(8)
C8 P1 C14 C15 97.63(8)
P1 C14 C15 P2 171.99(6)
C16 P2 C15 C14 91.25(9)
C22 P2 C15 C14 -165.13(8)
C15 P2 C16 C17 7.07(12)
C22 P2 C16 C17 -94.34(11)
C15 P2 C16 C21 -173.12(9)
C22 P2 C16 C21 85.46(10)
C21 C16 C17 C18 -1.60(18)
P2 C16 C17 C18 178.20(10)
C16 C17 C18 C19 0.2(2)
C17 C18 C19 C20 1.1(2)
C18 C19 C20 C21 -0.9(2)
C19 C20 C21 C16 -0.5(2)
C17 C16 C21 C20 1.8(2)
P2 C16 C21 C20 -178.04(11)
C16 P2 C22 C23 -0.49(11)
C15 P2 C22 C23 -105.45(10)
C16 P2 C22 C27 -179.89(10)
C15 P2 C22 C27 75.15(10)
C27 C22 C23 C24 -0.75(17)
P2 C22 C23 C24 179.83(9)
C22 C23 C24 C25 0.72(18)
C23 C24 C25 C26 -0.03(18)
C24 C25 C26 C27 -0.59(19)
C25 C26 C27 C22 0.54(18)
C25 C26 C27 C28 -178.89(11)
C23 C22 C27 C26 0.13(16)
P2 C22 C27 C26 179.55(9)
C23 C22 C27 C28 179.49(11)
P2 C22 C27 C28 -1.09(16)
C29 N2 C28 C27 -173.44(11)
C26 C27 C28 N2 173.91(12)
C22 C27 C28 N2 -5.5(2)
C28 N2 C29 C31 -138.03(11)
C28 N2 C29 C30 99.78(11)
C1 N1 C30 C37 -137.61(11)
C1 N1 C30 C29 99.48(12)
N2 C29 C30 N1 58.81(12)
C31 C29 C30 N1 -66.21(12)
N2 C29 C30 C37 -64.98(12)
C31 C29 C30 C37 169.99(9)
N2 C29 C31 C36 -31.49(16)
C30 C29 C31 C36 91.00(13)
N2 C29 C31 C32 154.61(11)
C30 C29 C31 C32 -82.89(13)
C36 C31 C32 C33 -2.25(19)
C29 C31 C32 C33 171.87(12)
C31 C32 C33 C34 -0.1(2)
C32 C33 C34 C35 1.9(2)
C33 C34 C35 C36 -1.4(2)
C32 C31 C36 C35 2.77(19)
C29 C31 C36 C35 -171.04(12)
C34 C35 C36 C31 -1.0(2)
N1 C30 C37 C38 -14.25(16)
C29 C30 C37 C38 108.73(12)
N1 C30 C37 C42 167.68(11)
C29 C30 C37 C42 -69.34(13)
C42 C37 C38 C39 1.54(19)
C30 C37 C38 C39 -176.52(12)
C37 C38 C39 C40 -0.4(2)
C38 C39 C40 C41 -0.3(2)
C39 C40 C41 C42 -0.2(2)
C40 C41 C42 C37 1.4(2)
C38 C37 C42 C41 -2.02(19)
C30 C37 C42 C41 176.12(12)
